data_4347657
loop_
_publ_author_name
'Wang, Ying'
'Meng, Shan-Shan'
'Lin, Peng-Xiang'
'Xiao, Yi-Wei'
'Ma, Qing-Qing'
'Xie, Qiong'
'Chen, Yuan-Yuan'
'Zhao, Xiao-Jun'
'Chen, Jun'

_publ_section_title
;
 Solvent-Induced Single Crystal-Single Crystal Transformation of an
 Interpenetrated Three-Dimensional Copper Triazole Catalytic Framework.
;
_journal_issue 9
_journal_name_full 'Inorganic chemistry'
_journal_page_first 4069
_journal_page_last 4071
_journal_paper_doi 10.1021/acs.inorgchem.6b00433
_journal_volume 55
_journal_year 2016
_chemical_formula_moiety '0.25(C144 H112 Cu4 N48 O8), 2(N O3), 8(H2 O)'
_chemical_formula_sum 'C36 H44 Cu N14 O16'
_chemical_formula_weight 992.39
_space_group_crystal_system tetragonal
_space_group_IT_number 88
_space_group_name_Hall '-I 4ad'
_space_group_name_H-M_alt 'I 41/a :2'
_atom_sites_solution_hydrogens mixed
_atom_sites_solution_primary direct
_audit_creation_date 2015-05-14
_audit_creation_method
;
Olex2 1.2
(compiled 2015.01.26 svn.r3150 for OlexSys, GUI svn.r4998)
;
_cell_angle_alpha 90
_cell_angle_beta 90
_cell_angle_gamma 90
_cell_formula_units_Z 8
_cell_length_a 14.08450(19)
_cell_length_b 14.08450(19)
_cell_length_c 44.2036(10)
_cell_measurement_reflns_used 5906
_cell_measurement_temperature 173.00(10)
_cell_measurement_theta_max 71.7320
_cell_measurement_theta_min 4.3350
_cell_volume 8768.8(3)
_computing_cell_refinement
;
CrysAlisPro, Agilent Technologies,
Version 1.171.37.35 (release 13-08-2014 CrysAlis171 .NET)
(compiled Aug 13 2014,18:06:01)
;
_computing_data_collection
;
CrysAlisPro, Agilent Technologies,
Version 1.171.37.35 (release 13-08-2014 CrysAlis171 .NET)
(compiled Aug 13 2014,18:06:01)
;
_computing_data_reduction
;
CrysAlisPro, Agilent Technologies,
Version 1.171.37.35 (release 13-08-2014 CrysAlis171 .NET)
(compiled Aug 13 2014,18:06:01)
;
_computing_molecular_graphics 'Olex2 (Dolomanov et al., 2009)'
_computing_publication_material 'Olex2 (Dolomanov et al., 2009)'
_computing_structure_refinement 'ShelXL (Sheldrick, 2008)'
_computing_structure_solution 'ShelXT (Sheldrick, 2015)'
_diffrn_ambient_environment N~2~
_diffrn_ambient_temperature 173.00(10)
_diffrn_detector 'CCD plate'
_diffrn_detector_area_resol_mean 5.2740
_diffrn_detector_type AtlasS2
_diffrn_measured_fraction_theta_full 0.998
_diffrn_measured_fraction_theta_max 0.998
_diffrn_measurement_details
;
#__ type_ start__ end____ width___ exp.time_
  1 omega    6.00   63.00   1.0000    2.1600
omega____ theta____ kappa____ phi______ frames
    -       55.2238  -77.0000  -90.0000 57

#__ type_ start__ end____ width___ exp.time_
  2 omega   18.00   44.00   1.0000    1.0000
omega____ theta____ kappa____ phi______ frames
    -        0.0000  -99.0000   30.0000 26

#__ type_ start__ end____ width___ exp.time_
  3 omega   21.00   48.00   1.0000    1.0000
omega____ theta____ kappa____ phi______ frames
    -        0.0000  -99.0000    0.0000 27

#__ type_ start__ end____ width___ exp.time_
  4 omega    1.00   26.00   1.0000    1.0000
omega____ theta____ kappa____ phi______ frames
    -        0.0000  -99.0000  -90.0000 25

#__ type_ start__ end____ width___ exp.time_
  5 omega   24.00   52.00   1.0000   10.0000
omega____ theta____ kappa____ phi______ frames
    -      110.4477  -38.0000  -90.0000 28

#__ type_ start__ end____ width___ exp.time_
  6 omega   40.00   78.00   1.0000   10.0000
omega____ theta____ kappa____ phi______ frames
    -      110.4477  -25.0000 -150.0000 38

#__ type_ start__ end____ width___ exp.time_
  7 omega  103.00  167.00   1.0000   10.0000
omega____ theta____ kappa____ phi______ frames
    -      110.4477  111.0000  -90.0000 64

#__ type_ start__ end____ width___ exp.time_
  8 omega  107.00  178.00   1.0000   10.0000
omega____ theta____ kappa____ phi______ frames
    -      110.4477  111.0000 -180.0000 71

#__ type_ start__ end____ width___ exp.time_
  9 omega   31.00   57.00   1.0000   10.0000
omega____ theta____ kappa____ phi______ frames
    -      110.4477 -111.0000  150.0000 26

#__ type_ start__ end____ width___ exp.time_
 10 omega   85.00  115.00   1.0000   10.0000
omega____ theta____ kappa____ phi______ frames
    -      110.4477 -111.0000  150.0000 30

#__ type_ start__ end____ width___ exp.time_
 11 omega -124.00  -91.00   1.0000    2.1600
omega____ theta____ kappa____ phi______ frames
    -      -55.2238  -99.0000 -150.0000 33

#__ type_ start__ end____ width___ exp.time_
 12 omega -146.00  -89.00   1.0000    2.1600
omega____ theta____ kappa____ phi______ frames
    -      -55.2238  -99.0000  -60.0000 57
;
_diffrn_measurement_device 'four-circle diffractometer'
_diffrn_measurement_device_type 'SuperNova, Dual, Cu at zero, AtlasS2'
_diffrn_measurement_method '\w scans'
_diffrn_orient_matrix_UB_11 0.0959806000
_diffrn_orient_matrix_UB_12 -0.0067206000
_diffrn_orient_matrix_UB_13 0.0166112000
_diffrn_orient_matrix_UB_21 -0.0499375000
_diffrn_orient_matrix_UB_22 0.0219137000
_diffrn_orient_matrix_UB_23 0.0302223000
_diffrn_orient_matrix_UB_31 -0.0163768000
_diffrn_orient_matrix_UB_32 -0.1068376000
_diffrn_orient_matrix_UB_33 0.0051440000
_diffrn_radiation_monochromator mirror
_diffrn_radiation_probe x-ray
_diffrn_radiation_type CuK\a
_diffrn_radiation_wavelength 1.54184
_diffrn_reflns_av_R_equivalents 0.0213
_diffrn_reflns_av_unetI/netI 0.0254
_diffrn_reflns_Laue_measured_fraction_full 0.998
_diffrn_reflns_Laue_measured_fraction_max 0.998
_diffrn_reflns_limit_h_max 15
_diffrn_reflns_limit_h_min -16
_diffrn_reflns_limit_k_max 6
_diffrn_reflns_limit_k_min -16
_diffrn_reflns_limit_l_max 52
_diffrn_reflns_limit_l_min -48
_diffrn_reflns_number 8184
_diffrn_reflns_point_group_measured_fraction_full 0.998
_diffrn_reflns_point_group_measured_fraction_max 0.998
_diffrn_reflns_theta_full 67.075
_diffrn_reflns_theta_max 67.075
_diffrn_reflns_theta_min 4.000
_diffrn_source 'sealed X-ray tube'
_diffrn_source_type 'SuperNova (Cu) X-ray Source'
_exptl_absorpt_coefficient_mu 1.462
_exptl_absorpt_correction_T_max 1.00000
_exptl_absorpt_correction_T_min 0.63623
_exptl_absorpt_correction_type multi-scan
_exptl_absorpt_process_details
;
CrysAlisPro, Agilent Technologies,
Version 1.171.37.35 (release 13-08-2014 CrysAlis171 .NET)
(compiled Aug 13 2014,18:06:01)
Empirical absorption correction using spherical harmonics,
 implemented in SCALE3 ABSPACK scaling algorithm.
;
_exptl_crystal_colour green
_exptl_crystal_colour_primary green
_exptl_crystal_density_diffrn 1.503
_exptl_crystal_description block
_exptl_crystal_F_000 4120
_exptl_crystal_size_max 0.24
_exptl_crystal_size_mid 0.23
_exptl_crystal_size_min 0.22
_refine_diff_density_max 0.646
_refine_diff_density_min -0.465
_refine_diff_density_rms 0.057
_refine_ls_extinction_method none
_refine_ls_goodness_of_fit_ref 1.046
_refine_ls_hydrogen_treatment constr
_refine_ls_matrix_type full
_refine_ls_number_parameters 316
_refine_ls_number_reflns 3919
_refine_ls_number_restraints 36
_refine_ls_restrained_S_all 1.218
_refine_ls_R_factor_all 0.0438
_refine_ls_R_factor_gt 0.0410
_refine_ls_shift/su_max 0.001
_refine_ls_shift/su_mean 0.000
_refine_ls_structure_factor_coef Fsqd
_refine_ls_weighting_details 'w=1/[\s^2^(Fo^2^)+(0.0541P)^2^+17.0425P] where P=(Fo^2^+2Fc^2^)/3'
_refine_ls_weighting_scheme calc
_refine_ls_wR_factor_gt 0.1066
_refine_ls_wR_factor_ref 0.1089
_reflns_Friedel_coverage 0.000
_reflns_number_gt 3625
_reflns_number_total 3919
_reflns_threshold_expression 'I > 2\s(I)'
_cod_data_source_file ic6b00433_si_001.cif
_cod_data_source_block a150512d
_cod_original_sg_symbol_H-M 'I 41/a'
_cod_database_code 4347657
_chemical_oxdiff_formula 'C H O N S Zn'
_shelx_space_group_comment
;
The symmetry employed for this shelxl refinement is uniquely defined
by the following loop, which should always be used as a source of
symmetry information in preference to the above space-group names.
They are only intended as comments.
;
_reflns_odcompleteness_completeness 99.80
_reflns_odcompleteness_iscentric 1
_reflns_odcompleteness_theta 66.97
_olex2_refinement_description
;
1. Fixed Uiso
 At 1.2 times of:
  All C(H) groups
 At 1.5 times of:
  All O(H,H) groups
2. Uiso/Uaniso restraints and constraints
O1 \\sim O2 \\sim O3 \\sim N7: within 2A with sigma of 0.001 and sigma for
terminal atoms of 0.002
Uanis(O3) \\sim Ueq, Uanis(O1) \\sim Ueq, Uanis(N7) \\sim Ueq: with sigma of
0.005 and sigma for terminal atoms of 0.01
3.a Free rotating group:
 O7(H7A,H7B), O6(H6A,H6B), O5(H5A,H5B), O8(H8A,H8B)
3.b Rotating group:
 O4(H4A,H4B)
3.c Aromatic/amide H refined with riding coordinates:
 C1(H1), C2(H2), C5(H5), C6(H6), C7(H7), C8(H8), C12(H12), C13(H13), C14(H14),
 C15(H15), C17(H17), C18(H18)
;
_shelx_shelxl_version_number 2014/7
_olex2_date_sample_data_collection 2015-05-12
_olex2_submission_special_instructions 'No special instructions were received'

loop_
_space_group_symop_operation_xyz
'x, y, z'
'-x+1/2, -y, z+1/2'
'-y+3/4, x+1/4, z+1/4'
'y+3/4, -x+3/4, z+3/4'
'x+1/2, y+1/2, z+1/2'
'-x+1, -y+1/2, z+1'
'-y+5/4, x+3/4, z+3/4'
'y+5/4, -x+5/4, z+5/4'
'-x, -y, -z'
'x-1/2, y, -z-1/2'
'y-3/4, -x-1/4, -z-1/4'
'-y-3/4, x-3/4, -z-3/4'
'-x+1/2, -y+1/2, -z+1/2'
'x, y+1/2, -z'
'y-1/4, -x+1/4, -z+1/4'
'-y-1/4, x-1/4, -z-1/4'

loop_
_atom_site_label
_atom_site_type_symbol
_atom_site_fract_x
_atom_site_fract_y
_atom_site_fract_z
_atom_site_U_iso_or_equiv
_atom_site_adp_type
_atom_site_occupancy
_atom_site_site_symmetry_order
_atom_site_calc_flag
_atom_site_refinement_flags_posn
_atom_site_refinement_flags_adp
_atom_site_refinement_flags_occupancy
Cu1 Cu 0.5000 0.2500 0.17191(2) 0.01453(13) Uani 1 2 d S T P
O4 O 0.36811(11) 0.35713(11) 0.16996(3) 0.0269(3) Uani 1 1 d . . .
H4A H 0.3610 0.3808 0.1516 0.040 Uiso 1 1 d GR . .
H4B H 0.3764 0.4049 0.1826 0.040 Uiso 1 1 d GR . .
N1 N 0.61789(12) 0.40450(12) 0.24249(4) 0.0187(3) Uani 1 1 d . . .
N2 N 0.69881(13) 0.37295(15) 0.22902(4) 0.0291(4) Uani 1 1 d . . .
N3 N 0.57102(12) 0.32172(12) 0.20410(3) 0.0172(3) Uani 1 1 d . . .
N4 N 0.63184(11) 0.61952(12) 0.34950(4) 0.0185(3) Uani 1 1 d . . .
N5 N 0.71271(12) 0.64707(14) 0.36414(4) 0.0248(4) Uani 1 1 d . . .
N6 N 0.58262(11) 0.69003(12) 0.39003(3) 0.0170(3) Uani 1 1 d . . .
C1 C 0.66684(15) 0.32415(17) 0.20596(5) 0.0272(5) Uani 1 1 d . . .
H1 H 0.7064 0.2939 0.1921 0.033 Uiso 1 1 calc R . .
C2 C 0.54273(14) 0.37301(15) 0.22747(4) 0.0206(4) Uani 1 1 d . . .
H2 H 0.4798 0.3851 0.2326 0.025 Uiso 1 1 calc R . .
C3 C 0.62215(13) 0.46067(14) 0.26965(4) 0.0184(4) Uani 1 1 d . . .
C4 C 0.62450(14) 0.55967(15) 0.26704(4) 0.0198(4) Uani 1 1 d . . .
C5 C 0.62099(16) 0.60843(16) 0.23881(5) 0.0275(5) Uani 1 1 d . . .
H5 H 0.6178 0.5740 0.2209 0.033 Uiso 1 1 calc R . .
C6 C 0.6223(2) 0.70483(18) 0.23790(5) 0.0356(6) Uani 1 1 d . . .
H6 H 0.6198 0.7358 0.2193 0.043 Uiso 1 1 calc R . .
C7 C 0.6273(2) 0.75895(17) 0.26501(6) 0.0355(5) Uani 1 1 d . . .
H7 H 0.6280 0.8249 0.2640 0.043 Uiso 1 1 calc R . .
C8 C 0.63100(16) 0.71560(16) 0.29235(5) 0.0272(5) Uani 1 1 d . . .
H8 H 0.6345 0.7519 0.3099 0.033 Uiso 1 1 calc R . .
C9 C 0.62961(14) 0.61448(14) 0.29437(4) 0.0200(4) Uani 1 1 d . . .
C10 C 0.63318(13) 0.56576(14) 0.32178(4) 0.0176(4) Uani 1 1 d . . .
C11 C 0.63318(13) 0.46694(15) 0.32431(4) 0.0180(4) Uani 1 1 d . . .
C12 C 0.63944(14) 0.41883(15) 0.35256(4) 0.0225(4) Uani 1 1 d . . .
H12 H 0.6462 0.4537 0.3703 0.027 Uiso 1 1 calc R . .
C13 C 0.63560(15) 0.32250(16) 0.35385(5) 0.0262(5) Uani 1 1 d . . .
H13 H 0.6404 0.2920 0.3724 0.031 Uiso 1 1 calc R . .
C14 C 0.62430(15) 0.26821(15) 0.32715(5) 0.0256(5) Uani 1 1 d . . .
H14 H 0.6194 0.2025 0.3285 0.031 Uiso 1 1 calc R . .
C15 C 0.62053(14) 0.31100(15) 0.29966(5) 0.0219(4) Uani 1 1 d . . .
H15 H 0.6145 0.2742 0.2823 0.026 Uiso 1 1 calc R . .
C16 C 0.62579(13) 0.41206(14) 0.29717(4) 0.0180(4) Uani 1 1 d . . .
C17 C 0.67945(14) 0.68918(16) 0.38835(5) 0.0235(4) Uani 1 1 d . . .
H17 H 0.7183 0.7161 0.4031 0.028 Uiso 1 1 calc R . .
C18 C 0.55556(14) 0.64521(14) 0.36512(4) 0.0193(4) Uani 1 1 d . . .
H18 H 0.4930 0.6336 0.3595 0.023 Uiso 1 1 calc R . .
O1 O 0.40681(14) 0.52145(19) 0.32783(5) 0.0578(5) Uani 1 1 d . U .
O2 O 0.32575(14) 0.61164(14) 0.35703(4) 0.0422(4) Uani 1 1 d . U .
O3 O 0.25507(15) 0.5155(2) 0.32703(5) 0.0622(6) Uani 1 1 d . U .
N7 N 0.32931(15) 0.54949(17) 0.33704(5) 0.0377(4) Uani 1 1 d . U .
O7 O 0.3641(2) 0.51131(15) 0.20652(5) 0.0605(6) Uani 1 1 d . . .
H7A H 0.3850 0.5598 0.1972 0.091 Uiso 1 1 d G . .
H7B H 0.3689 0.5200 0.2255 0.091 Uiso 1 1 d G . .
O6 O 0.60209(17) 0.64774(16) 0.15485(6) 0.0595(6) Uani 1 1 d . . .
H6A H 0.6515 0.6154 0.1589 0.089 Uiso 1 1 d G . .
H6B H 0.6145 0.7066 0.1568 0.089 Uiso 1 1 d G . .
O5 O 0.40632(17) 0.65372(16) 0.16587(5) 0.0526(5) Uani 1 1 d . . .
H5A H 0.3719 0.6328 0.1515 0.079 Uiso 1 1 d G . .
H5B H 0.4639 0.6389 0.1626 0.079 Uiso 1 1 d G . .
O8 O 0.38313(12) 0.46094(15) 0.26704(4) 0.0398(4) Uani 1 1 d . . .
H8A H 0.3310 0.4305 0.2671 0.060 Uiso 1 1 d G . .
H8B H 0.3953 0.4804 0.2848 0.060 Uiso 1 1 d G . .

loop_
_atom_site_aniso_label
_atom_site_aniso_U_11
_atom_site_aniso_U_22
_atom_site_aniso_U_33
_atom_site_aniso_U_23
_atom_site_aniso_U_13
_atom_site_aniso_U_12
Cu1 0.0189(2) 0.0186(2) 0.0061(2) 0.000 0.000 -0.00414(14)
O4 0.0288(8) 0.0279(8) 0.0240(8) 0.0031(6) -0.0009(6) 0.0044(6)
N1 0.0176(8) 0.0251(9) 0.0134(8) -0.0049(6) 0.0019(6) 0.0000(6)
N2 0.0178(9) 0.0438(11) 0.0256(9) -0.0157(8) 0.0033(7) -0.0018(8)
N3 0.0191(8) 0.0225(8) 0.0101(7) -0.0027(6) 0.0004(6) -0.0017(6)
N4 0.0185(8) 0.0239(8) 0.0130(8) -0.0049(6) 0.0000(6) 0.0001(6)
N5 0.0188(8) 0.0357(10) 0.0201(9) -0.0092(7) -0.0010(7) -0.0006(7)
N6 0.0188(8) 0.0220(8) 0.0103(7) -0.0020(6) -0.0001(6) 0.0019(6)
C1 0.0188(10) 0.0408(13) 0.0219(10) -0.0149(9) 0.0033(8) -0.0014(9)
C2 0.0176(9) 0.0293(10) 0.0147(9) -0.0056(8) -0.0002(7) 0.0003(8)
C3 0.0165(9) 0.0258(10) 0.0130(9) -0.0071(8) 0.0000(7) -0.0006(7)
C4 0.0187(9) 0.0271(10) 0.0138(9) -0.0026(8) 0.0007(7) 0.0001(8)
C5 0.0361(12) 0.0320(12) 0.0144(10) -0.0016(8) 0.0001(8) -0.0010(9)
C6 0.0529(15) 0.0340(13) 0.0200(11) 0.0067(9) 0.0014(10) 0.0001(11)
C7 0.0537(15) 0.0223(11) 0.0306(12) 0.0017(9) 0.0015(11) -0.0003(10)
C8 0.0364(12) 0.0238(11) 0.0213(10) -0.0051(8) 0.0014(9) -0.0017(9)
C9 0.0199(9) 0.0240(10) 0.0159(9) -0.0033(8) 0.0013(7) -0.0004(7)
C10 0.0158(9) 0.0250(10) 0.0120(9) -0.0062(7) 0.0011(7) 0.0002(7)
C11 0.0139(9) 0.0262(10) 0.0140(9) -0.0030(8) 0.0018(7) 0.0010(7)
C12 0.0221(10) 0.0317(11) 0.0138(9) -0.0012(8) 0.0031(7) 0.0035(8)
C13 0.0274(11) 0.0317(11) 0.0195(10) 0.0056(9) 0.0047(8) 0.0042(9)
C14 0.0247(10) 0.0213(10) 0.0309(12) 0.0019(8) 0.0057(9) 0.0021(8)
C15 0.0195(10) 0.0243(10) 0.0219(10) -0.0061(8) 0.0023(8) 0.0000(8)
C16 0.0135(9) 0.0246(10) 0.0161(9) -0.0040(8) 0.0014(7) 0.0015(7)
C17 0.0187(10) 0.0331(11) 0.0187(10) -0.0077(8) -0.0018(8) -0.0004(8)
C18 0.0192(9) 0.0246(10) 0.0141(9) -0.0032(8) -0.0005(7) 0.0011(8)
O1 0.0368(9) 0.0888(14) 0.0477(10) -0.0279(10) -0.0046(8) 0.0040(9)
O2 0.0462(10) 0.0479(10) 0.0324(8) -0.0126(7) -0.0068(7) 0.0023(8)
O3 0.0428(10) 0.0941(14) 0.0496(11) -0.0240(10) -0.0016(9) -0.0233(10)
N7 0.0335(8) 0.0508(9) 0.0288(8) -0.0083(8) -0.0046(7) -0.0067(7)
O7 0.108(2) 0.0368(11) 0.0363(11) -0.0020(9) -0.0109(12) -0.0027(11)
O6 0.0611(14) 0.0440(12) 0.0734(15) -0.0098(11) -0.0036(12) 0.0124(10)
O5 0.0622(14) 0.0510(12) 0.0445(11) 0.0075(9) -0.0170(10) -0.0118(10)
O8 0.0249(8) 0.0664(12) 0.0282(9) -0.0103(8) 0.0077(7) -0.0098(8)

loop_
_atom_type_symbol
_atom_type_description
_atom_type_scat_dispersion_real
_atom_type_scat_dispersion_imag
_atom_type_scat_source
C C 0.0181 0.0091 'International Tables Vol C Tables 4.2.6.8 and 6.1.1.4'
H H 0.0000 0.0000 'International Tables Vol C Tables 4.2.6.8 and 6.1.1.4'
Cu Cu -1.9646 0.5888 'International Tables Vol C Tables 4.2.6.8 and 6.1.1.4'
N N 0.0311 0.0180 'International Tables Vol C Tables 4.2.6.8 and 6.1.1.4'
O O 0.0492 0.0322 'International Tables Vol C Tables 4.2.6.8 and 6.1.1.4'

loop_
_geom_angle_atom_site_label_1
_geom_angle_atom_site_label_2
_geom_angle_atom_site_label_3
_geom_angle
_geom_angle_site_symmetry_1
_geom_angle_site_symmetry_3
O4 Cu1 O4 175.87(7) . 6_554
N3 Cu1 O4 95.44(6) 6_554 6_554
N3 Cu1 O4 95.44(6) . .
N3 Cu1 O4 87.48(6) 6_554 .
N3 Cu1 O4 87.49(6) . 6_554
N3 Cu1 N3 89.95(9) . 6_554
N3 Cu1 N6 89.78(7) . 7_544
N3 Cu1 N6 173.76(7) . 4_454
N3 Cu1 N6 89.78(7) 6_554 4_454
N3 Cu1 N6 173.76(7) 6_554 7_544
N6 Cu1 O4 90.78(6) 7_544 6_554
N6 Cu1 O4 90.78(6) 4_454 .
N6 Cu1 O4 86.33(6) 7_544 .
N6 Cu1 O4 86.33(6) 4_454 6_554
N6 Cu1 N6 91.16(9) 4_454 7_544
Cu1 O4 H4A 111.1 . .
Cu1 O4 H4B 110.9 . .
H4A O4 H4B 107.8 . .
N2 N1 C3 120.64(16) . .
C2 N1 N2 109.92(16) . .
C2 N1 C3 129.40(17) . .
C1 N2 N1 102.94(17) . .
C1 N3 Cu1 123.51(13) . .
C2 N3 Cu1 132.64(14) . .
C2 N3 C1 103.84(16) . .
N5 N4 C10 122.77(16) . .
C18 N4 N5 110.54(16) . .
C18 N4 C10 126.62(17) . .
C17 N5 N4 102.56(16) . .
C17 N6 Cu1 128.24(13) . 3
C18 N6 Cu1 127.97(14) . 3
C18 N6 C17 103.75(16) . .
N2 C1 N3 113.82(18) . .
N2 C1 H1 123.1 . .
N3 C1 H1 123.1 . .
N1 C2 H2 125.3 . .
N3 C2 N1 109.47(17) . .
N3 C2 H2 125.3 . .
C4 C3 N1 118.67(17) . .
C16 C3 N1 117.29(17) . .
C16 C3 C4 124.02(18) . .
C3 C4 C5 123.47(18) . .
C3 C4 C9 117.87(18) . .
C5 C4 C9 118.65(19) . .
C4 C5 H5 119.8 . .
C6 C5 C4 120.5(2) . .
C6 C5 H5 119.8 . .
C5 C6 H6 119.6 . .
C5 C6 C7 120.7(2) . .
C7 C6 H6 119.6 . .
C6 C7 H7 119.6 . .
C8 C7 C6 120.8(2) . .
C8 C7 H7 119.6 . .
C7 C8 H8 119.8 . .
C7 C8 C9 120.3(2) . .
C9 C8 H8 119.8 . .
C8 C9 C4 118.99(19) . .
C10 C9 C4 117.96(18) . .
C10 C9 C8 123.04(18) . .
C9 C10 N4 118.71(17) . .
C9 C10 C11 124.09(18) . .
C11 C10 N4 117.12(17) . .
C10 C11 C12 123.01(18) . .
C10 C11 C16 118.11(18) . .
C12 C11 C16 118.88(19) . .
C11 C12 H12 119.7 . .
C13 C12 C11 120.64(19) . .
C13 C12 H12 119.7 . .
C12 C13 H13 119.7 . .
C12 C13 C14 120.6(2) . .
C14 C13 H13 119.7 . .
C13 C14 H14 119.6 . .
C15 C14 C13 120.7(2) . .
C15 C14 H14 119.6 . .
C14 C15 H15 119.7 . .
C14 C15 C16 120.60(19) . .
C16 C15 H15 119.7 . .
C3 C16 C11 117.91(18) . .
C3 C16 C15 123.60(18) . .
C15 C16 C11 118.48(18) . .
N5 C17 N6 113.92(18) . .
N5 C17 H17 123.0 . .
N6 C17 H17 123.0 . .
N4 C18 H18 125.4 . .
N6 C18 N4 109.23(17) . .
N6 C18 H18 125.4 . .
O1 N7 O2 119.8(2) . .
O1 N7 O3 120.6(2) . .
O3 N7 O2 119.6(2) . .
H7A O7 H7B 109.5 . .
H6A O6 H6B 109.4 . .
H5A O5 H5B 109.3 . .
H8A O8 H8B 109.5 . .

loop_
_geom_bond_atom_site_label_1
_geom_bond_atom_site_label_2
_geom_bond_distance
_geom_bond_site_symmetry_2
Cu1 O4 2.3948(15) 6_554
Cu1 O4 2.3947(15) .
Cu1 N3 2.0114(16) 6_554
Cu1 N3 2.0114(16) .
Cu1 N6 2.0130(16) 4_454
Cu1 N6 2.0130(16) 7_544
O4 H4A 0.8822 .
O4 H4B 0.8816 .
N1 N2 1.360(2) .
N1 C2 1.326(3) .
N1 C3 1.439(2) .
N2 C1 1.309(3) .
N3 C1 1.353(3) .
N3 C2 1.322(3) .
N4 N5 1.366(2) .
N4 C10 1.440(2) .
N4 C18 1.327(3) .
N5 C17 1.310(3) .
N6 Cu1 2.0132(16) 3
N6 C17 1.366(3) .
N6 C18 1.325(3) .
C1 H1 0.9300 .
C2 H2 0.9300 .
C3 C4 1.399(3) .
C3 C16 1.397(3) .
C4 C5 1.425(3) .
C4 C9 1.435(3) .
C5 H5 0.9300 .
C5 C6 1.358(3) .
C6 H6 0.9300 .
C6 C7 1.422(3) .
C7 H7 0.9300 .
C7 C8 1.355(3) .
C8 H8 0.9300 .
C8 C9 1.427(3) .
C9 C10 1.393(3) .
C10 C11 1.396(3) .
C11 C12 1.423(3) .
C11 C16 1.431(3) .
C12 H12 0.9300 .
C12 C13 1.359(3) .
C13 H13 0.9300 .
C13 C14 1.415(3) .
C14 H14 0.9300 .
C14 C15 1.358(3) .
C15 H15 0.9300 .
C15 C16 1.430(3) .
C17 H17 0.9300 .
C18 H18 0.9300 .
O1 N7 1.230(3) .
O2 N7 1.245(3) .
O3 N7 1.232(3) .
O7 H7A 0.8503 .
O7 H7B 0.8497 .
O6 H6A 0.8504 .
O6 H6B 0.8508 .
O5 H5A 0.8505 .
O5 H5B 0.8501 .
O8 H8A 0.8502 .
O8 H8B 0.8497 .

loop_
_geom_torsion_atom_site_label_1
_geom_torsion_atom_site_label_2
_geom_torsion_atom_site_label_3
_geom_torsion_atom_site_label_4
_geom_torsion
_geom_torsion_site_symmetry_1
Cu1 N3 C1 N2 -178.40(16) .
Cu1 N3 C2 N1 178.75(14) .
Cu1 N6 C17 N5 -177.60(15) 3
Cu1 N6 C18 N4 177.49(13) 3
N1 N2 C1 N3 -0.7(3) .
N1 C3 C4 C5 1.3(3) .
N1 C3 C4 C9 -179.45(17) .
N1 C3 C16 C11 178.00(16) .
N1 C3 C16 C15 -3.4(3) .
N2 N1 C2 N3 -0.5(2) .
N2 N1 C3 C4 91.9(2) .
N2 N1 C3 C16 -86.7(2) .
N4 N5 C17 N6 0.1(2) .
N4 C10 C11 C12 -5.1(3) .
N4 C10 C11 C16 174.42(16) .
N5 N4 C10 C9 -93.3(2) .
N5 N4 C10 C11 89.9(2) .
N5 N4 C18 N6 0.3(2) .
C1 N3 C2 N1 0.1(2) .
C2 N1 N2 C1 0.7(2) .
C2 N1 C3 C4 -90.5(3) .
C2 N1 C3 C16 90.8(3) .
C2 N3 C1 N2 0.4(3) .
C3 N1 N2 C1 178.74(19) .
C3 N1 C2 N3 -178.29(19) .
C3 C4 C5 C6 179.1(2) .
C3 C4 C9 C8 -179.30(18) .
C3 C4 C9 C10 0.8(3) .
C4 C3 C16 C11 -0.6(3) .
C4 C3 C16 C15 178.09(18) .
C4 C5 C6 C7 0.1(4) .
C4 C9 C10 N4 -175.85(17) .
C4 C9 C10 C11 0.8(3) .
C5 C4 C9 C8 0.0(3) .
C5 C4 C9 C10 -179.88(19) .
C5 C6 C7 C8 0.0(4) .
C6 C7 C8 C9 -0.2(4) .
C7 C8 C9 C4 0.2(3) .
C7 C8 C9 C10 -180.0(2) .
C8 C9 C10 N4 4.3(3) .
C8 C9 C10 C11 -179.12(19) .
C9 C4 C5 C6 -0.1(3) .
C9 C10 C11 C12 178.26(19) .
C9 C10 C11 C16 -2.2(3) .
C10 N4 N5 C17 -177.21(18) .
C10 N4 C18 N6 177.14(18) .
C10 C11 C12 C13 177.54(19) .
C10 C11 C16 C3 2.1(3) .
C10 C11 C16 C15 -176.65(17) .
C11 C12 C13 C14 -0.7(3) .
C12 C11 C16 C3 -178.41(17) .
C12 C11 C16 C15 2.9(3) .
C12 C13 C14 C15 2.4(3) .
C13 C14 C15 C16 -1.4(3) .
C14 C15 C16 C3 -179.86(19) .
C14 C15 C16 C11 -1.2(3) .
C16 C3 C4 C5 179.83(19) .
C16 C3 C4 C9 -0.9(3) .
C16 C11 C12 C13 -2.0(3) .
C17 N6 C18 N4 -0.2(2) .
C18 N4 N5 C17 -0.2(2) .
C18 N4 C10 C9 90.2(3) .
C18 N4 C10 C11 -86.6(2) .
C18 N6 C17 N5 0.1(2) .
